data_7242184
loop_
_publ_author_name
'Adams, Christopher J.'
'Haddow, Mairi F.'
'Harding, David J.'
'Podesta, Thomas J.'
'Waddington, Rachel E.'

_publ_section_title
;
 Iron(ii) thio- and selenocyanate coordination networks containing
 3,3&#x2032;-bipyridine
;
_journal_issue 15
_journal_name_full CrystEngComm
_journal_page_first 4909
_journal_paper_doi 10.1039/c1ce05352c
_journal_volume 13
_journal_year 2011
_chemical_formula_sum 'C24 H24 Fe N6 O2 S2'
_chemical_formula_weight 548.46
_space_group_IT_number 2
_space_group_name_Hall '-P 1'
_space_group_name_H-M_alt 'P -1'
_symmetry_cell_setting triclinic
_symmetry_space_group_name_H-M 'P -1'
_atom_sites_solution_hydrogens geom
_atom_sites_solution_primary direct
_atom_sites_solution_secondary difmap
_audit_creation_method SHELXL-97
_cell_angle_alpha 97.574(2)
_cell_angle_beta 96.833(2)
_cell_angle_gamma 111.473(2)
_cell_formula_units_Z 1
_cell_length_a 8.2933(3)
_cell_length_b 9.0510(3)
_cell_length_c 9.0781(3)
_cell_measurement_reflns_used 8864
_cell_measurement_temperature 200(2)
_cell_measurement_theta_max 27.51
_cell_measurement_theta_min 2.46
_cell_volume 618.18(4)
_computing_cell_refinement 'Bruker APEX'
_computing_data_collection 'Bruker APEX'
_computing_data_reduction 'Bruker SAINT'
_computing_molecular_graphics 'Bruker SHELXTL'
_computing_publication_material 'Bruker SHELXTL'
_computing_structure_refinement 'SHELXL-97 (Sheldrick, 2008)'
_computing_structure_solution 'SHELXS-97 (Sheldrick, 2008)'
_diffrn_ambient_temperature 200(2)
_diffrn_measured_fraction_theta_full 0.996
_diffrn_measured_fraction_theta_max 0.996
_diffrn_measurement_device_type 'CCD area detector'
_diffrn_measurement_method 'phi and omega scans'
_diffrn_radiation_monochromator graphite
_diffrn_radiation_source 'fine-focus sealed tube'
_diffrn_radiation_type MoK\a
_diffrn_radiation_wavelength 0.71073
_diffrn_reflns_av_R_equivalents 0.0145
_diffrn_reflns_av_sigmaI/netI 0.0113
_diffrn_reflns_limit_h_max 10
_diffrn_reflns_limit_h_min -10
_diffrn_reflns_limit_k_max 11
_diffrn_reflns_limit_k_min -11
_diffrn_reflns_limit_l_max 11
_diffrn_reflns_limit_l_min -11
_diffrn_reflns_number 12160
_diffrn_reflns_theta_full 27.53
_diffrn_reflns_theta_max 27.53
_diffrn_reflns_theta_min 2.30
_exptl_absorpt_coefficient_mu 0.813
_exptl_absorpt_correction_T_max 0.74
_exptl_absorpt_correction_T_min 0.68
_exptl_absorpt_correction_type multi-scan
_exptl_absorpt_process_details SADABS
_exptl_crystal_colour yellow
_exptl_crystal_density_diffrn 1.473
_exptl_crystal_density_meas ?
_exptl_crystal_density_method 'not measured'
_exptl_crystal_description plate
_exptl_crystal_F_000 284
_exptl_crystal_size_max 0.29
_exptl_crystal_size_mid 0.24
_exptl_crystal_size_min 0.05
_refine_diff_density_max 0.521
_refine_diff_density_min -0.229
_refine_diff_density_rms 0.045
_refine_ls_extinction_method none
_refine_ls_goodness_of_fit_ref 1.056
_refine_ls_hydrogen_treatment mixed
_refine_ls_matrix_type full
_refine_ls_number_parameters 164
_refine_ls_number_reflns 2835
_refine_ls_number_restraints 0
_refine_ls_restrained_S_all 1.056
_refine_ls_R_factor_all 0.0275
_refine_ls_R_factor_gt 0.0255
_refine_ls_shift/su_max 0.000
_refine_ls_shift/su_mean 0.000
_refine_ls_structure_factor_coef Fsqd
_refine_ls_weighting_details 'calc w=1/[\s^2^(Fo^2^)+(0.0462P)^2^+0.1762P] where P=(Fo^2^+2Fc^2^)/3'
_refine_ls_weighting_scheme calc
_refine_ls_wR_factor_gt 0.0751
_refine_ls_wR_factor_ref 0.0768
_reflns_number_gt 2643
_reflns_number_total 2835
_reflns_threshold_expression >2sigma(I)
_cod_data_source_file c1ce05352c.txt
_cod_data_source_block 1
_cod_depositor_comments
;
The following automatic conversions were performed:

data item '_symmetry_cell_setting' value 'Triclinic' was changed to
'triclinic' in accordance with the
/home/saulius/struct/COD-crude-data/automatic-downloads/DataCite-retrospective/RSC/depositions/lib/dictionaries/cif_core.dic
dictionary named 'cif_core.dic' version 2.4.2 last updated on
2011-04-26.

data item '_exptl_crystal_density_meas' value 'not measured' was
changed to '?' -- the value is perceived as not measured.

Automatic conversion script
Id: cif_fix_values 7556 2019-12-06 15:28:31Z antanas 
;
_cod_original_sg_symbol_H-M P-1
_cod_database_code 7242184

loop_
_symmetry_equiv_pos_as_xyz
'x, y, z'
'-x, -y, -z'

loop_
_atom_site_label
_atom_site_type_symbol
_atom_site_fract_x
_atom_site_fract_y
_atom_site_fract_z
_atom_site_U_iso_or_equiv
_atom_site_adp_type
_atom_site_occupancy
_atom_site_symmetry_multiplicity
_atom_site_calc_flag
_atom_site_refinement_flags
_atom_site_disorder_assembly
_atom_site_disorder_group
Fe1 Fe 0.0000 0.0000 0.0000 0.02635(9) Uani 1 2 d S . .
N1 N -0.17670(15) -0.23167(13) -0.16297(12) 0.0295(2) Uani 1 1 d . . .
N2 N -0.07285(17) -0.37885(15) -0.76038(14) 0.0348(3) Uani 1 1 d . . .
N3 N -0.18328(16) -0.04871(15) 0.14979(14) 0.0350(3) Uani 1 1 d . . .
O1 O -0.12052(14) 0.14040(13) -0.10220(12) 0.0370(2) Uani 1 1 d . . .
S1 S -0.30106(5) -0.03965(4) 0.42569(4) 0.03599(11) Uani 1 1 d . . .
C1 C -0.3010(2) -0.34413(18) -0.11028(17) 0.0390(3) Uani 1 1 d . . .
H1A H -0.3208 -0.3179 -0.0110 0.047 Uiso 1 1 calc R . .
C2 C -0.4010(2) -0.4959(2) -0.19439(18) 0.0470(4) Uani 1 1 d . . .
H2B H -0.4890 -0.5716 -0.1539 0.056 Uiso 1 1 calc R . .
C3 C -0.3724(2) -0.53730(17) -0.33792(17) 0.0370(3) Uani 1 1 d . . .
H3B H -0.4399 -0.6419 -0.3967 0.044 Uiso 1 1 calc R . .
C4 C -0.24359(16) -0.42419(15) -0.39556(14) 0.0257(2) Uani 1 1 d . . .
C5 C -0.15124(17) -0.27286(15) -0.30307(14) 0.0286(3) Uani 1 1 d . . .
H5A H -0.0646 -0.1938 -0.3418 0.034 Uiso 1 1 calc R . .
C6 C -0.10905(18) -0.34645(16) -0.62261(15) 0.0302(3) Uani 1 1 d . . .
H6A H -0.0666 -0.2366 -0.5730 0.036 Uiso 1 1 calc R . .
C7 C -0.20585(16) -0.46543(15) -0.54800(14) 0.0262(2) Uani 1 1 d . . .
C8 C -0.2645(2) -0.62550(17) -0.62251(17) 0.0377(3) Uani 1 1 d . . .
H8A H -0.3286 -0.7109 -0.5755 0.045 Uiso 1 1 calc R . .
C9 C -0.2290(2) -0.65964(18) -0.76504(18) 0.0425(4) Uani 1 1 d . . .
H9A H -0.2695 -0.7683 -0.8174 0.051 Uiso 1 1 calc R . .
C10 C -0.1339(2) -0.53358(19) -0.83012(18) 0.0391(3) Uani 1 1 d . . .
H10A H -0.1109 -0.5576 -0.9286 0.047 Uiso 1 1 calc R . .
C11 C -0.3019(2) 0.0889(2) -0.16525(19) 0.0452(4) Uani 1 1 d . . .
H11A H -0.3224 0.1769 -0.2057 0.068 Uiso 1 1 calc R . .
H11B H -0.3728 0.0592 -0.0867 0.068 Uiso 1 1 calc R . .
H11C H -0.3357 -0.0051 -0.2468 0.068 Uiso 1 1 calc R . .
C12 C -0.23444(17) -0.04761(15) 0.26411(15) 0.0286(3) Uani 1 1 d . . .
H1B H -0.064(3) 0.205(3) -0.147(2) 0.055(6) Uiso 1 1 d . . .

loop_
_atom_site_aniso_label
_atom_site_aniso_U_11
_atom_site_aniso_U_22
_atom_site_aniso_U_33
_atom_site_aniso_U_23
_atom_site_aniso_U_13
_atom_site_aniso_U_12
Fe1 0.03035(15) 0.02394(14) 0.02091(14) 0.00303(9) 0.00890(10) 0.00525(10)
N1 0.0328(6) 0.0257(5) 0.0248(5) 0.0038(4) 0.0072(4) 0.0051(4)
N2 0.0427(7) 0.0307(6) 0.0311(6) 0.0067(5) 0.0119(5) 0.0125(5)
N3 0.0394(6) 0.0299(6) 0.0313(6) 0.0033(5) 0.0140(5) 0.0070(5)
O1 0.0351(5) 0.0364(5) 0.0376(5) 0.0144(4) 0.0082(4) 0.0086(4)
S1 0.0428(2) 0.03174(19) 0.02943(18) 0.00351(13) 0.01668(14) 0.00762(15)
C1 0.0418(8) 0.0355(7) 0.0281(7) 0.0036(6) 0.0125(6) 0.0008(6)
C2 0.0480(9) 0.0370(8) 0.0365(8) 0.0048(6) 0.0169(7) -0.0081(7)
C3 0.0386(7) 0.0259(6) 0.0324(7) 0.0020(5) 0.0064(6) -0.0023(5)
C4 0.0280(6) 0.0221(6) 0.0242(6) 0.0046(5) 0.0024(5) 0.0071(5)
C5 0.0319(6) 0.0223(6) 0.0262(6) 0.0043(5) 0.0071(5) 0.0040(5)
C6 0.0360(7) 0.0240(6) 0.0284(6) 0.0039(5) 0.0065(5) 0.0092(5)
C7 0.0285(6) 0.0223(6) 0.0258(6) 0.0030(5) 0.0025(5) 0.0088(5)
C8 0.0475(8) 0.0231(6) 0.0384(8) 0.0037(5) 0.0118(6) 0.0084(6)
C9 0.0568(9) 0.0259(7) 0.0408(8) -0.0032(6) 0.0120(7) 0.0137(6)
C10 0.0502(8) 0.0372(8) 0.0319(7) 0.0009(6) 0.0132(6) 0.0191(7)
C11 0.0401(8) 0.0503(9) 0.0428(8) 0.0052(7) 0.0031(6) 0.0172(7)
C12 0.0282(6) 0.0212(6) 0.0310(6) 0.0025(5) 0.0080(5) 0.0035(5)

loop_
_atom_type_symbol
_atom_type_description
_atom_type_scat_dispersion_real
_atom_type_scat_dispersion_imag
_atom_type_scat_source
C C 0.0033 0.0016 'International Tables Vol C Tables 4.2.6.8 and 6.1.1.4'
H H 0.0000 0.0000 'International Tables Vol C Tables 4.2.6.8 and 6.1.1.4'
N N 0.0061 0.0033 'International Tables Vol C Tables 4.2.6.8 and 6.1.1.4'
O O 0.0106 0.0060 'International Tables Vol C Tables 4.2.6.8 and 6.1.1.4'
S S 0.1246 0.1234 'International Tables Vol C Tables 4.2.6.8 and 6.1.1.4'
Fe Fe 0.3463 0.8444 'International Tables Vol C Tables 4.2.6.8 and 6.1.1.4'

loop_
_geom_angle_atom_site_label_1
_geom_angle_atom_site_label_2
_geom_angle_atom_site_label_3
_geom_angle
_geom_angle_site_symmetry_1
_geom_angle_site_symmetry_3
_geom_angle_publ_flag
O1 Fe1 O1 180.0 . 2 ?
O1 Fe1 N3 90.57(5) . . ?
O1 Fe1 N3 89.43(5) 2 . ?
O1 Fe1 N3 89.43(5) . 2 ?
O1 Fe1 N3 90.57(5) 2 2 ?
N3 Fe1 N3 180.0 . 2 ?
O1 Fe1 N1 93.09(4) . . ?
O1 Fe1 N1 86.91(4) 2 . ?
N3 Fe1 N1 90.04(4) . . ?
N3 Fe1 N1 89.96(4) 2 . ?
O1 Fe1 N1 86.91(4) . 2 ?
O1 Fe1 N1 93.09(4) 2 2 ?
N3 Fe1 N1 89.96(4) . 2 ?
N3 Fe1 N1 90.04(4) 2 2 ?
N1 Fe1 N1 180.0 . 2 ?
C5 N1 C1 117.21(11) . . ?
C5 N1 Fe1 124.13(8) . . ?
C1 N1 Fe1 118.09(9) . . ?
C10 N2 C6 118.00(12) . . ?
C12 N3 Fe1 158.29(11) . . ?
C11 O1 Fe1 126.11(10) . . ?
N1 C1 C2 122.63(13) . . ?
C1 C2 C3 119.60(14) . . ?
C2 C3 C4 119.27(13) . . ?
C3 C4 C5 116.99(12) . . ?
C3 C4 C7 120.91(12) . . ?
C5 C4 C7 122.09(11) . . ?
N1 C5 C4 124.27(12) . . ?
N2 C6 C7 123.55(12) . . ?
C8 C7 C6 116.98(12) . . ?
C8 C7 C4 121.21(12) . . ?
C6 C7 C4 121.81(11) . . ?
C9 C8 C7 119.76(13) . . ?
C10 C9 C8 118.97(14) . . ?
N2 C10 C9 122.73(14) . . ?
N3 C12 S1 178.03(12) . . ?

loop_
_geom_bond_atom_site_label_1
_geom_bond_atom_site_label_2
_geom_bond_distance
_geom_bond_site_symmetry_2
_geom_bond_publ_flag
Fe1 O1 2.1201(11) . ?
Fe1 O1 2.1201(11) 2 ?
Fe1 N3 2.1244(12) . ?
Fe1 N3 2.1244(12) 2 ?
Fe1 N1 2.2693(11) . ?
Fe1 N1 2.2693(11) 2 ?
N1 C5 1.3408(17) . ?
N1 C1 1.3437(17) . ?
N2 C10 1.3376(19) . ?
N2 C6 1.3407(18) . ?
N3 C12 1.1672(18) . ?
O1 C11 1.4210(19) . ?
S1 C12 1.6298(13) . ?
C1 C2 1.377(2) . ?
C2 C3 1.380(2) . ?
C3 C4 1.3917(18) . ?
C4 C5 1.3941(17) . ?
C4 C7 1.4848(17) . ?
C6 C7 1.3970(18) . ?
C7 C8 1.3931(18) . ?
C8 C9 1.381(2) . ?
C9 C10 1.379(2) . ?
